data_4001751
loop_
_publ_author_name
'Liang, J.K.'
'Rao, G.-H.'
'Chen, X.L.'
'Li, X.'
'Jin, L.P.'
'Liu, Q.L.'
'Shen, B.-G.'
'Wang, M.Z.'
'Chen, Y.'

_publ_section_title
;
 Phase relation, crystal structures and magnetic properties of Nd - Co - B
 borides
;
_journal_name_full 'Chemistry of Materials (1,1989-)'
_journal_page_first 1240
_journal_page_last 1247
_journal_volume 12
_journal_year 2000
_chemical_formula_sum 'B6 Co19 Nd5'
_chemical_name_systematic 'Nd5 Co19 B6'
_space_group_IT_number 191
_symmetry_space_group_name_Hall '-P 6 2'
_symmetry_space_group_name_H-M 'P 6/m m m'
_cell_angle_alpha 90
_cell_angle_beta 90
_cell_angle_gamma 120
_cell_formula_units_Z 1
_cell_length_a 5.1328
_cell_length_b 5.1328
_cell_length_c 16.65189
_cell_volume 379.929
_citation_journal_id_ASTM CMATEX
_cod_data_source_file boron4-x_228.cif
_cod_data_source_block B6Co19Nd5
_cod_original_cell_volume 379.9294
_cod_database_code 4001751

loop_
_symmetry_equiv_pos_as_xyz
x,y,z
x-y,x,z
-y,x-y,z
-x,-y,z
-x+y,-x,z
y,-x+y,z
-y,-x,-z
x-y,-y,-z
x,x-y,-z
y,x,-z
-x+y,y,-z
-x,-x+y,-z
-x,-y,-z
-x+y,-x,-z
y,-x+y,-z
x,y,-z
x-y,x,-z
-y,x-y,-z
y,x,z
-x+y,y,z
-x,-x+y,z
-y,-x,z
x-y,-y,z
x,x-y,z

loop_
_atom_site_label
_atom_site_type_symbol
_atom_site_fract_x
_atom_site_fract_y
_atom_site_fract_z
_atom_site_occupancy
_atom_site_U_iso_or_equiv
Co4 Co 0.5 0 0 1 0.0
Co1 Co 0.3333 0.6667 0.2955 1 0.0
Co3 Co 0.5 0 0.4114 1 0.0
Co2 Co 0.5 0 0.1742 1 0.0
Nd3 Nd 0 0 0.2976 1 0.0
B2 B 0.3333 0.6667 0.0936 1 0.0
Nd1 Nd 0 0 0.5 1 0.0
B1 B 0.3333 0.6667 0.5 1 0.0
Nd2 Nd 0 0 0.0964 1 0.0
